data_1568373
loop_
_publ_author_name
'Shimomoto, Hiroaki'
'Miyano, Yuto'
'Kinoshita, Kaito'
'Itoh, Tomomichi'
'Ihara, Eiji'

_publ_section_title
;
 Initiating abilities of diphosphine- and diamine-ligated Pd
 complexes/NaBPh4 systems for C1 polymerization of diazoacetates
;
_journal_issue 9
_journal_name_full 'Polymer Chemistry'
_journal_page_first 1007
_journal_page_last 1018
_journal_paper_doi 10.1039/D2PY01548J
_journal_volume 14
_journal_year 2023
_chemical_formula_moiety 'C17 H22 Cl2 N2 O2 Pd'
_chemical_formula_sum 'C17 H22 Cl2 N2 O2 Pd'
_chemical_formula_weight 463.66
_space_group_crystal_system monoclinic
_space_group_IT_number 15
_space_group_name_Hall '-C 2yc'
_space_group_name_H-M_alt 'C 1 2/c 1'
_atom_sites_solution_hydrogens geom
_atom_sites_solution_primary dual
_audit_creation_date 2021-09-29
_audit_creation_method
;
Olex2 1.5
(compiled 2021.08.20 svn.r13c46975 for OlexSys, GUI svn.r6396)
;
_audit_update_record
;
2022-07-20 deposited with the CCDC.	2023-01-30 downloaded from the CCDC.
;
_cell_angle_alpha 90
_cell_angle_beta 103.427(5)
_cell_angle_gamma 90
_cell_formula_units_Z 8
_cell_length_a 16.7813(9)
_cell_length_b 8.4205(3)
_cell_length_c 26.3272(13)
_cell_measurement_reflns_used 13150
_cell_measurement_temperature 293(2)
_cell_measurement_theta_max 31.2620
_cell_measurement_theta_min 2.4590
_cell_volume 3618.5(3)
_computing_cell_refinement 'CrysAlisPro 1.171.41.93a (Rigaku OD, 2020)'
_computing_data_collection 'CrysAlisPro 1.171.41.93a (Rigaku OD, 2020)'
_computing_data_reduction 'CrysAlisPro 1.171.41.93a (Rigaku OD, 2020)'
_computing_molecular_graphics 'Olex2 1.5 (Dolomanov et al., 2009)'
_computing_publication_material 'Olex2 1.5 (Dolomanov et al., 2009)'
_computing_structure_refinement 'SHELXL 2018/3 (Sheldrick, 2015)'
_computing_structure_solution 'SHELXT 2018/2 (Sheldrick, 2018)'
_diffrn_ambient_temperature 293(2)
_diffrn_detector 'CCD plate'
_diffrn_measured_fraction_theta_full 1.000
_diffrn_measured_fraction_theta_max 1.000
_diffrn_measurement_details
;
List of Runs (angles in degrees, time in seconds):

  # Type    Start    End  Width  t~exp~   \w     \q     \k     \f   Frames
#--------------------------------------------------------------------------
  1  \w   -110.00  70.00   0.50    8.00    --  -20.00  45.00   0.00  360
  2  \w   -110.00  70.00   0.50    8.00    --  -20.00  45.00  90.00  360
  3  \w   -110.00  70.00   0.50    8.00    --  -20.00  45.00 180.00  360
  4  \w   -110.00  70.00   0.50    8.00    --  -20.00  45.00 270.00  360
;
_diffrn_measurement_device 'abstract diffractometer'
_diffrn_measurement_device_type 'dtrek-CrysAlisPro-abstract goniometer imported rigaku-d*trek images'
_diffrn_measurement_method '\w scans'
_diffrn_orient_matrix_type 'CrysAlisPro convention (1999,Acta A55,543-557)'
_diffrn_orient_matrix_UB_11 0.0041271000
_diffrn_orient_matrix_UB_12 -0.0679939000
_diffrn_orient_matrix_UB_13 -0.0151046000
_diffrn_orient_matrix_UB_21 0.0424233000
_diffrn_orient_matrix_UB_22 0.0159973000
_diffrn_orient_matrix_UB_23 0.0034510000
_diffrn_orient_matrix_UB_31 0.0084856000
_diffrn_orient_matrix_UB_32 -0.0470801000
_diffrn_orient_matrix_UB_33 0.0229518000
_diffrn_radiation_monochromator graphite
_diffrn_radiation_probe x-ray
_diffrn_radiation_type 'Mo K\a'
_diffrn_radiation_wavelength 0.71073
_diffrn_reflns_av_R_equivalents 0.0735
_diffrn_reflns_av_unetI/netI 0.0486
_diffrn_reflns_Laue_measured_fraction_full 1.000
_diffrn_reflns_Laue_measured_fraction_max 1.000
_diffrn_reflns_limit_h_max 22
_diffrn_reflns_limit_h_min -22
_diffrn_reflns_limit_k_max 11
_diffrn_reflns_limit_k_min -11
_diffrn_reflns_limit_l_max 34
_diffrn_reflns_limit_l_min -34
_diffrn_reflns_number 29956
_diffrn_reflns_point_group_measured_fraction_full 1.000
_diffrn_reflns_point_group_measured_fraction_max 1.000
_diffrn_reflns_theta_full 25.242
_diffrn_reflns_theta_max 28.000
_diffrn_reflns_theta_min 1.590
_diffrn_source 'fine-focus sealed X-ray tube'
_diffrn_source_type 'Enhance (Mo) X-ray Source'
_exptl_absorpt_coefficient_mu 1.333
_exptl_absorpt_correction_T_max 1.00000
_exptl_absorpt_correction_T_min 0.91594
_exptl_absorpt_correction_type multi-scan
_exptl_absorpt_process_details
;
CrysAlisPro 1.171.41.93a (Rigaku Oxford Diffraction, 2020)
Empirical absorption correction using spherical harmonics,
implemented in SCALE3 ABSPACK scaling algorithm.
;
_exptl_crystal_colour orange
_exptl_crystal_colour_primary orange
_exptl_crystal_density_diffrn 1.702
_exptl_crystal_description block
_exptl_crystal_F_000 1872
_exptl_crystal_recrystallization_method 'Re-crystallisation from solvent'
_exptl_crystal_size_max 0.03
_exptl_crystal_size_mid 0.03
_exptl_crystal_size_min 0.02
_refine_diff_density_max 1.410
_refine_diff_density_min -0.411
_refine_diff_density_rms 0.131
_refine_ls_extinction_method none
_refine_ls_goodness_of_fit_ref 1.047
_refine_ls_hydrogen_treatment constr
_refine_ls_matrix_type full
_refine_ls_number_parameters 221
_refine_ls_number_reflns 4380
_refine_ls_number_restraints 0
_refine_ls_restrained_S_all 1.047
_refine_ls_R_factor_all 0.0675
_refine_ls_R_factor_gt 0.0453
_refine_ls_shift/su_max 0.001
_refine_ls_shift/su_mean 0.000
_refine_ls_structure_factor_coef Fsqd
_refine_ls_weighting_details 'w=1/[\s^2^(Fo^2^)+(0.0478P)^2^+6.0815P] where P=(Fo^2^+2Fc^2^)/3'
_refine_ls_weighting_scheme calc
_refine_ls_wR_factor_gt 0.0926
_refine_ls_wR_factor_ref 0.0990
_reflns_Friedel_coverage 0.000
_reflns_number_gt 3406
_reflns_number_total 4380
_reflns_threshold_expression 'I > 2\s(I)'
_cod_data_source_file d2py01548j2.cif
_cod_data_source_block miyanog29_autored
_cod_depositor_comments 'Adding full bibliography for 1568372--1568378.cif.'
_cod_database_code 1568373
_shelx_shelxl_version_number 2018/3
_chemical_oxdiff_formula ' Pd1Cl2O2N2C16H20'
_shelx_space_group_comment
;
The symmetry employed for this shelxl refinement is uniquely defined
by the following loop, which should always be used as a source of
symmetry information in preference to the above space-group names.
They are only intended as comments.
;
_olex2_refinement_description
;
1. Fixed Uiso
 At 1.2 times of:
  All C(H) groups, All C(H,H) groups
 At 1.5 times of:
  All C(H,H,H) groups
2.a Secondary CH2 refined with riding coordinates:
 C11(H11A,H11B), C12(H12A,H12B), C13(H13A,H13B)
2.b Aromatic/amide H refined with riding coordinates:
 C4(H4), C7(H7), C6(H6), C5(H5)
2.c Idealised Me refined as rotating group:
 C14(H14A,H14B,H14C), C15(H15A,H15B,H15C), C16(H16A,H16B,H16C), C17(H17A,H17B,
 H17C)
;
_olex2_submission_special_instructions 'No special instructions were received'
_oxdiff_exptl_absorpt_empirical_details
;
Empirical correction (ABSPACK) includes:
- Absorption correction using spherical harmonics
- Frame scaling
- Detector area scaling
;
_oxdiff_exptl_absorpt_empirical_full_max 1.117
_oxdiff_exptl_absorpt_empirical_full_min 0.904

loop_
_space_group_symop_operation_xyz
'x, y, z'
'-x, y, -z+1/2'
'x+1/2, y+1/2, z'
'-x+1/2, y+1/2, -z+1/2'
'-x, -y, -z'
'x, -y, z-1/2'
'-x+1/2, -y+1/2, -z'
'x+1/2, -y+1/2, z-1/2'

loop_
_atom_site_label
_atom_site_type_symbol
_atom_site_fract_x
_atom_site_fract_y
_atom_site_fract_z
_atom_site_U_iso_or_equiv
_atom_site_adp_type
_atom_site_occupancy
_atom_site_site_symmetry_order
_atom_site_calc_flag
_atom_site_refinement_flags_posn
_atom_site_refinement_flags_adp
_atom_site_refinement_flags_occupancy
_atom_site_disorder_assembly
_atom_site_disorder_group
Pd1 Pd 0.28935(2) 0.57718(3) 0.35110(2) 0.02024(10) Uani 1 1 d . . . . .
Cl1 Cl 0.44538(6) 0.53606(12) 0.29409(4) 0.0317(2) Uani 1 1 d . . . . .
Cl2 Cl 0.44034(7) 0.83552(11) 0.36793(4) 0.0336(2) Uani 1 1 d . . . . .
O1 O 0.41451(18) 0.2347(3) 0.34283(11) 0.0325(7) Uani 1 1 d . . . . .
O2 O 0.4046(2) 0.7425(3) 0.46923(11) 0.0412(8) Uani 1 1 d . . . . .
N1 N 0.1997(2) 0.4261(4) 0.29986(13) 0.0244(7) Uani 1 1 d . . . . .
N2 N 0.1998(2) 0.7238(4) 0.37726(14) 0.0290(8) Uani 1 1 d . . . . .
C1 C 0.4092(2) 0.5147(5) 0.35130(15) 0.0243(8) Uani 1 1 d . . . . .
C14 C 0.2357(3) 0.3739(5) 0.25617(16) 0.0304(9) Uani 1 1 d . . . . .
H14A H 0.243182 0.464329 0.235571 0.046 Uiso 1 1 calc R U . . .
H14B H 0.199426 0.299530 0.234705 0.046 Uiso 1 1 calc R U . . .
H14C H 0.287639 0.324070 0.269964 0.046 Uiso 1 1 calc R U . . .
C9 C 0.4047(3) 0.6294(5) 0.43966(17) 0.0331(10) Uani 1 1 d . . . . .
C10 C 0.4073(2) 0.6487(4) 0.38497(15) 0.0254(8) Uani 1 1 d . . . . .
C2 C 0.4101(2) 0.3507(4) 0.37046(15) 0.0248(8) Uani 1 1 d . . . . .
C15 C 0.1866(3) 0.2823(5) 0.32941(18) 0.0372(11) Uani 1 1 d . . . . .
H15A H 0.238263 0.231003 0.343072 0.056 Uiso 1 1 calc R U . . .
H15B H 0.150664 0.210572 0.306584 0.056 Uiso 1 1 calc R U . . .
H15C H 0.162530 0.312154 0.357696 0.056 Uiso 1 1 calc R U . . .
C16 C 0.2348(3) 0.8846(4) 0.39003(18) 0.0337(10) Uani 1 1 d . . . . .
H16A H 0.284790 0.876600 0.416428 0.051 Uiso 1 1 calc R U . . .
H16B H 0.196347 0.949159 0.402703 0.051 Uiso 1 1 calc R U . . .
H16C H 0.245749 0.932242 0.359238 0.051 Uiso 1 1 calc R U . . .
C3 C 0.4026(3) 0.3312(4) 0.42527(16) 0.0283(9) Uani 1 1 d . . . . .
C4 C 0.4001(3) 0.1784(5) 0.44538(17) 0.0358(10) Uani 1 1 d . . . . .
H4 H 0.402733 0.091186 0.424126 0.043 Uiso 1 1 calc R U . . .
C8 C 0.3987(3) 0.4623(5) 0.45779(16) 0.0324(10) Uani 1 1 d . . . . .
C11 C 0.1199(3) 0.5036(5) 0.27675(18) 0.0362(10) Uani 1 1 d . . . . .
H11A H 0.082353 0.423718 0.258489 0.043 Uiso 1 1 calc R U . . .
H11B H 0.128212 0.580803 0.251112 0.043 Uiso 1 1 calc R U . . .
C12 C 0.0805(3) 0.5863(5) 0.3156(2) 0.0448(13) Uani 1 1 d . . . . .
H12A H 0.080361 0.513967 0.344260 0.054 Uiso 1 1 calc R U . . .
H12B H 0.023829 0.608914 0.298730 0.054 Uiso 1 1 calc R U . . .
C13 C 0.1219(3) 0.7418(5) 0.3382(2) 0.0395(11) Uani 1 1 d . . . . .
H13A H 0.131795 0.805548 0.309554 0.047 Uiso 1 1 calc R U . . .
H13B H 0.084052 0.800194 0.353967 0.047 Uiso 1 1 calc R U . . .
C7 C 0.3925(4) 0.4364(5) 0.50898(18) 0.0467(13) Uani 1 1 d . . . . .
H7 H 0.391074 0.522534 0.530860 0.056 Uiso 1 1 calc R U . . .
C6 C 0.3886(4) 0.2839(6) 0.5275(2) 0.0555(15) Uani 1 1 d . . . . .
H6 H 0.382224 0.267853 0.561327 0.067 Uiso 1 1 calc R U . . .
C5 C 0.3940(4) 0.1542(5) 0.49582(19) 0.0500(14) Uani 1 1 d . . . . .
H5 H 0.393535 0.051525 0.508767 0.060 Uiso 1 1 calc R U . . .
C17 C 0.1851(4) 0.6529(5) 0.4260(2) 0.0531(15) Uani 1 1 d . . . . .
H17A H 0.163491 0.547510 0.418839 0.080 Uiso 1 1 calc R U . . .
H17B H 0.146442 0.716976 0.438588 0.080 Uiso 1 1 calc R U . . .
H17C H 0.235709 0.648286 0.451935 0.080 Uiso 1 1 calc R U . . .

loop_
_atom_site_aniso_label
_atom_site_aniso_U_11
_atom_site_aniso_U_22
_atom_site_aniso_U_33
_atom_site_aniso_U_23
_atom_site_aniso_U_13
_atom_site_aniso_U_12
Pd1 0.02795(17) 0.00960(13) 0.02648(17) -0.00006(11) 0.01309(12) 0.00091(12)
Cl1 0.0315(5) 0.0292(5) 0.0403(6) 0.0077(4) 0.0207(5) 0.0067(4)
Cl2 0.0431(6) 0.0174(5) 0.0384(6) 0.0054(4) 0.0060(5) -0.0082(4)
O1 0.0433(18) 0.0178(14) 0.0404(17) 0.0012(12) 0.0181(14) 0.0076(13)
O2 0.071(2) 0.0178(15) 0.0327(17) -0.0030(13) 0.0081(16) -0.0034(15)
N1 0.0278(17) 0.0153(15) 0.0336(18) -0.0010(13) 0.0140(15) -0.0001(13)
N2 0.040(2) 0.0124(15) 0.042(2) -0.0032(14) 0.0254(17) -0.0005(14)
C1 0.023(2) 0.0232(19) 0.027(2) 0.0044(16) 0.0077(17) 0.0019(16)
C14 0.033(2) 0.027(2) 0.034(2) -0.0056(17) 0.0138(19) 0.0025(17)
C9 0.046(3) 0.0168(19) 0.033(2) 0.0003(17) 0.004(2) 0.0006(18)
C10 0.032(2) 0.0121(18) 0.031(2) 0.0041(15) 0.0054(18) -0.0041(15)
C2 0.026(2) 0.0179(19) 0.031(2) 0.0001(16) 0.0071(17) 0.0030(16)
C15 0.058(3) 0.015(2) 0.043(3) -0.0012(17) 0.021(2) -0.0057(19)
C16 0.047(3) 0.0134(19) 0.047(3) -0.0061(17) 0.023(2) -0.0011(17)
C3 0.036(2) 0.0162(19) 0.032(2) 0.0018(16) 0.0071(19) -0.0015(17)
C4 0.054(3) 0.018(2) 0.036(2) 0.0025(17) 0.011(2) 0.0002(19)
C8 0.047(3) 0.018(2) 0.030(2) 0.0021(16) 0.006(2) -0.0038(18)
C11 0.026(2) 0.026(2) 0.057(3) -0.005(2) 0.012(2) -0.0009(18)
C12 0.024(2) 0.033(2) 0.083(4) -0.014(2) 0.024(2) -0.0035(19)
C13 0.033(2) 0.022(2) 0.071(3) -0.010(2) 0.028(2) 0.0053(18)
C7 0.082(4) 0.025(2) 0.033(3) 0.0006(19) 0.013(3) 0.000(2)
C6 0.101(5) 0.034(3) 0.034(3) 0.007(2) 0.022(3) -0.002(3)
C5 0.086(4) 0.022(2) 0.042(3) 0.012(2) 0.014(3) -0.002(2)
C17 0.098(4) 0.017(2) 0.066(3) -0.002(2) 0.064(3) 0.000(2)

loop_
_atom_type_symbol
_atom_type_description
_atom_type_scat_dispersion_real
_atom_type_scat_dispersion_imag
_atom_type_scat_source
C C 0.0033 0.0016 'International Tables Vol C Tables 4.2.6.8 and 6.1.1.4'
H H 0.0000 0.0000 'International Tables Vol C Tables 4.2.6.8 and 6.1.1.4'
Cl Cl 0.1484 0.1585 'International Tables Vol C Tables 4.2.6.8 and 6.1.1.4'
N N 0.0061 0.0033 'International Tables Vol C Tables 4.2.6.8 and 6.1.1.4'
O O 0.0106 0.0060 'International Tables Vol C Tables 4.2.6.8 and 6.1.1.4'
Pd Pd -0.9988 1.0072 'International Tables Vol C Tables 4.2.6.8 and 6.1.1.4'

loop_
_geom_angle_atom_site_label_1
_geom_angle_atom_site_label_2
_geom_angle_atom_site_label_3
_geom_angle
_geom_angle_site_symmetry_1
_geom_angle_site_symmetry_3
_geom_angle_publ_flag
N2 Pd1 N1 95.67(13) . . ?
C1 Pd1 N1 112.46(14) . . ?
C1 Pd1 N2 151.87(15) . . ?
C10 Pd1 N1 153.15(14) . . ?
C10 Pd1 N2 111.18(14) . . ?
C10 Pd1 C1 40.69(15) . . ?
C14 N1 Pd1 107.8(2) . . ?
C14 N1 C11 107.6(3) . . ?
C15 N1 Pd1 108.5(3) . . ?
C15 N1 C14 107.5(3) . . ?
C15 N1 C11 110.2(3) . . ?
C11 N1 Pd1 115.0(2) . . ?
C16 N2 Pd1 108.9(2) . . ?
C16 N2 C17 107.9(3) . . ?
C13 N2 Pd1 113.8(2) . . ?
C13 N2 C16 107.8(3) . . ?
C13 N2 C17 110.3(4) . . ?
C17 N2 Pd1 108.1(3) . . ?
Cl1 C1 Pd1 119.9(2) . . ?
C10 C1 Pd1 69.1(2) . . ?
C10 C1 Cl1 120.6(3) . . ?
C10 C1 C2 121.7(3) . . ?
C2 C1 Pd1 99.8(2) . . ?
C2 C1 Cl1 114.3(3) . . ?
N1 C14 H14A 109.5 . . ?
N1 C14 H14B 109.5 . . ?
N1 C14 H14C 109.5 . . ?
H14A C14 H14B 109.5 . . ?
H14A C14 H14C 109.5 . . ?
H14B C14 H14C 109.5 . . ?
O2 C9 C10 122.8(4) . . ?
O2 C9 C8 121.1(4) . . ?
C10 C9 C8 116.1(4) . . ?
Cl2 C10 Pd1 118.6(2) . . ?
C1 C10 Pd1 70.2(2) . . ?
C1 C10 Cl2 119.4(3) . . ?
C1 C10 C9 122.0(3) . . ?
C9 C10 Pd1 98.5(3) . . ?
C9 C10 Cl2 115.8(3) . . ?
O1 C2 C1 122.7(4) . . ?
O1 C2 C3 121.1(3) . . ?
C1 C2 C3 116.2(3) . . ?
N1 C15 H15A 109.5 . . ?
N1 C15 H15B 109.5 . . ?
N1 C15 H15C 109.5 . . ?
H15A C15 H15B 109.5 . . ?
H15A C15 H15C 109.5 . . ?
H15B C15 H15C 109.5 . . ?
N2 C16 H16A 109.5 . . ?
N2 C16 H16B 109.5 . . ?
N2 C16 H16C 109.5 . . ?
H16A C16 H16B 109.5 . . ?
H16A C16 H16C 109.5 . . ?
H16B C16 H16C 109.5 . . ?
C4 C3 C2 119.1(4) . . ?
C4 C3 C8 118.9(4) . . ?
C8 C3 C2 122.0(3) . . ?
C3 C4 H4 119.3 . . ?
C5 C4 C3 121.3(4) . . ?
C5 C4 H4 119.3 . . ?
C3 C8 C9 121.8(4) . . ?
C7 C8 C9 118.8(4) . . ?
C7 C8 C3 119.3(4) . . ?
N1 C11 H11A 108.6 . . ?
N1 C11 H11B 108.6 . . ?
N1 C11 C12 114.8(4) . . ?
H11A C11 H11B 107.5 . . ?
C12 C11 H11A 108.6 . . ?
C12 C11 H11B 108.6 . . ?
C11 C12 H12A 108.5 . . ?
C11 C12 H12B 108.5 . . ?
C11 C12 C13 115.1(4) . . ?
H12A C12 H12B 107.5 . . ?
C13 C12 H12A 108.5 . . ?
C13 C12 H12B 108.5 . . ?
N2 C13 C12 115.6(4) . . ?
N2 C13 H13A 108.4 . . ?
N2 C13 H13B 108.4 . . ?
C12 C13 H13A 108.4 . . ?
C12 C13 H13B 108.4 . . ?
H13A C13 H13B 107.5 . . ?
C8 C7 H7 119.7 . . ?
C6 C7 C8 120.6(4) . . ?
C6 C7 H7 119.7 . . ?
C7 C6 H6 119.9 . . ?
C7 C6 C5 120.2(4) . . ?
C5 C6 H6 119.9 . . ?
C4 C5 C6 119.7(4) . . ?
C4 C5 H5 120.2 . . ?
C6 C5 H5 120.2 . . ?
N2 C17 H17A 109.5 . . ?
N2 C17 H17B 109.5 . . ?
N2 C17 H17C 109.5 . . ?
H17A C17 H17B 109.5 . . ?
H17A C17 H17C 109.5 . . ?
H17B C17 H17C 109.5 . . ?

loop_
_geom_bond_atom_site_label_1
_geom_bond_atom_site_label_2
_geom_bond_distance
_geom_bond_site_symmetry_2
_geom_bond_publ_flag
Pd1 N1 2.182(3) . ?
Pd1 N2 2.177(3) . ?
Pd1 C1 2.078(4) . ?
Pd1 C10 2.064(4) . ?
Cl1 C1 1.759(4) . ?
Cl2 C10 1.760(4) . ?
O1 C2 1.230(5) . ?
O2 C9 1.230(5) . ?
N1 C14 1.484(5) . ?
N1 C15 1.483(5) . ?
N1 C11 1.487(5) . ?
N2 C16 1.483(5) . ?
N2 C13 1.472(6) . ?
N2 C17 1.486(5) . ?
C1 C10 1.440(5) . ?
C1 C2 1.470(5) . ?
C14 H14A 0.9600 . ?
C14 H14B 0.9600 . ?
C14 H14C 0.9600 . ?
C9 C10 1.460(6) . ?
C9 C8 1.497(6) . ?
C2 C3 1.486(6) . ?
C15 H15A 0.9600 . ?
C15 H15B 0.9600 . ?
C15 H15C 0.9600 . ?
C16 H16A 0.9600 . ?
C16 H16B 0.9600 . ?
C16 H16C 0.9600 . ?
C3 C4 1.395(5) . ?
C3 C8 1.408(6) . ?
C4 H4 0.9300 . ?
C4 C5 1.371(6) . ?
C8 C7 1.393(6) . ?
C11 H11A 0.9700 . ?
C11 H11B 0.9700 . ?
C11 C12 1.511(6) . ?
C12 H12A 0.9700 . ?
C12 H12B 0.9700 . ?
C12 C13 1.536(6) . ?
C13 H13A 0.9700 . ?
C13 H13B 0.9700 . ?
C7 H7 0.9300 . ?
C7 C6 1.381(6) . ?
C6 H6 0.9300 . ?
C6 C5 1.391(7) . ?
C5 H5 0.9300 . ?
C17 H17A 0.9600 . ?
C17 H17B 0.9600 . ?
C17 H17C 0.9600 . ?

loop_
_geom_torsion_atom_site_label_1
_geom_torsion_atom_site_label_2
_geom_torsion_atom_site_label_3
_geom_torsion_atom_site_label_4
_geom_torsion
_geom_torsion_site_symmetry_1
_geom_torsion_site_symmetry_2
_geom_torsion_site_symmetry_3
_geom_torsion_site_symmetry_4
_geom_torsion_publ_flag
Pd1 N1 C11 C12 -51.0(4) . . . . ?
Pd1 N2 C13 C12 53.1(4) . . . . ?
Pd1 C1 C10 Cl2 -112.4(3) . . . . ?
Pd1 C1 C10 C9 87.7(4) . . . . ?
Pd1 C1 C2 O1 111.1(4) . . . . ?
Pd1 C1 C2 C3 -67.0(4) . . . . ?
Cl1 C1 C10 Pd1 113.2(3) . . . . ?
Cl1 C1 C10 Cl2 0.8(5) . . . . ?
Cl1 C1 C10 C9 -159.1(3) . . . . ?
Cl1 C1 C2 O1 -18.2(5) . . . . ?
Cl1 C1 C2 C3 163.6(3) . . . . ?
O1 C2 C3 C4 -0.3(6) . . . . ?
O1 C2 C3 C8 179.0(4) . . . . ?
O2 C9 C10 Pd1 -109.5(4) . . . . ?
O2 C9 C10 Cl2 18.0(6) . . . . ?
O2 C9 C10 C1 178.6(4) . . . . ?
O2 C9 C8 C3 -176.9(4) . . . . ?
O2 C9 C8 C7 0.3(7) . . . . ?
N1 C11 C12 C13 72.6(5) . . . . ?
C1 C2 C3 C4 177.8(4) . . . . ?
C1 C2 C3 C8 -2.8(6) . . . . ?
C14 N1 C11 C12 -171.2(4) . . . . ?
C9 C8 C7 C6 -178.6(5) . . . . ?
C10 C1 C2 O1 -177.4(4) . . . . ?
C10 C1 C2 C3 4.4(6) . . . . ?
C10 C9 C8 C3 5.4(6) . . . . ?
C10 C9 C8 C7 -177.4(5) . . . . ?
C2 C1 C10 Pd1 -88.8(3) . . . . ?
C2 C1 C10 Cl2 158.8(3) . . . . ?
C2 C1 C10 C9 -1.1(6) . . . . ?
C2 C3 C4 C5 179.4(5) . . . . ?
C2 C3 C8 C9 -2.1(7) . . . . ?
C2 C3 C8 C7 -179.3(5) . . . . ?
C15 N1 C11 C12 71.9(4) . . . . ?
C16 N2 C13 C12 173.9(4) . . . . ?
C3 C4 C5 C6 1.2(8) . . . . ?
C3 C8 C7 C6 -1.3(8) . . . . ?
C4 C3 C8 C9 177.2(4) . . . . ?
C4 C3 C8 C7 0.0(7) . . . . ?
C8 C9 C10 Pd1 68.1(4) . . . . ?
C8 C9 C10 Cl2 -164.4(3) . . . . ?
C8 C9 C10 C1 -3.8(6) . . . . ?
C8 C3 C4 C5 0.0(7) . . . . ?
C8 C7 C6 C5 2.6(9) . . . . ?
C11 C12 C13 N2 -74.8(6) . . . . ?
C7 C6 C5 C4 -2.5(9) . . . . ?
C17 N2 C13 C12 -68.6(5) . . . . ?
